data_1532476
loop_
_publ_author_name
'Hadlington, Terrance J.'
'Hermann, Markus'
'Frenking, Gernot'
'Jones, Cameron'

_publ_section_title
;
 Two-coordinate group 14 element(ii) hydrides as reagents for the facile,
 and sometimes reversible, hydrogermylation/hydrostannylation of
 unactivated alkenes and alkynes
;
_journal_issue 12
_journal_name_full 'Chem. Sci.'
_journal_page_first 7249
_journal_paper_doi 10.1039/C5SC03376D
_journal_volume 6
_journal_year 2015
_chemical_formula_sum 'C46 H57 N Si Sn'
_chemical_formula_weight 770.71
_chemical_name_systematic
; 
 ? 
;
_space_group_IT_number 2
_symmetry_cell_setting triclinic
_symmetry_space_group_name_Hall '-P 1'
_symmetry_space_group_name_H-M 'P -1'
_atom_sites_solution_hydrogens geom
_atom_sites_solution_primary direct
_atom_sites_solution_secondary difmap
_audit_creation_method SHELXL-97
_audit_update_record
;
2015-09-07 deposited with the CCDC.
2015-09-22 downloaded from the CCDC.
;
_cell_angle_alpha 82.27(3)
_cell_angle_beta 85.09(3)
_cell_angle_gamma 73.63(3)
_cell_formula_units_Z 2
_cell_length_a 10.673(2)
_cell_length_b 12.534(3)
_cell_length_c 15.493(3)
_cell_measurement_temperature 100(2)
_cell_volume 1968.0(8)
_computing_cell_refinement 'XDS (Kabsch, 1993)'
_computing_data_collection 'Blu-Ice (McPhillips, 2002)'
_computing_data_reduction 'XDS (Kabsch, 1993)'
_computing_molecular_graphics X-Seed
_computing_publication_material CifTAB
_computing_structure_refinement 'SHELXL-97 (Sheldrick, 1997)'
_computing_structure_solution 'SHELXS-97 (Sheldrick, 1990)'
_diffrn_ambient_temperature 100(2)
_diffrn_measured_fraction_theta_full 0.870
_diffrn_measured_fraction_theta_max 0.870
_diffrn_measurement_device_type 'ADSC Quantum 210r'
_diffrn_radiation_source 'Australian Synchrotron'
_diffrn_radiation_type Synchrotron
_diffrn_radiation_wavelength 0.71080
_diffrn_reflns_av_R_equivalents 0.0623
_diffrn_reflns_av_sigmaI/netI 0.0554
_diffrn_reflns_limit_h_max 12
_diffrn_reflns_limit_h_min -12
_diffrn_reflns_limit_k_max 15
_diffrn_reflns_limit_k_min -15
_diffrn_reflns_limit_l_max 18
_diffrn_reflns_limit_l_min -18
_diffrn_reflns_number 22483
_diffrn_reflns_theta_full 25.20
_diffrn_reflns_theta_max 25.20
_diffrn_reflns_theta_min 3.20
_exptl_absorpt_coefficient_mu 0.712
_exptl_absorpt_correction_T_max 0.970
_exptl_absorpt_correction_T_min 0.961
_exptl_absorpt_correction_type multi-scan
_exptl_absorpt_process_details XDS
_exptl_crystal_colour yellow-orange
_exptl_crystal_density_diffrn 1.301
_exptl_crystal_density_method 'not measured'
_exptl_crystal_description block
_exptl_crystal_F_000 808
_exptl_crystal_size_max 0.05
_exptl_crystal_size_mid 0.04
_exptl_crystal_size_min 0.04
_refine_diff_density_max 0.810
_refine_diff_density_min -0.717
_refine_diff_density_rms 0.082
_refine_ls_extinction_method none
_refine_ls_goodness_of_fit_ref 1.071
_refine_ls_hydrogen_treatment constr
_refine_ls_matrix_type full
_refine_ls_number_parameters 456
_refine_ls_number_reflns 6158
_refine_ls_number_restraints 1
_refine_ls_restrained_S_all 1.075
_refine_ls_R_factor_all 0.0415
_refine_ls_R_factor_gt 0.0396
_refine_ls_shift/su_max 0.002
_refine_ls_shift/su_mean 0.000
_refine_ls_structure_factor_coef Fsqd
_refine_ls_weighting_details 'calc w=1/[\s^2^(Fo^2^)+(0.0547P)^2^+1.6330P] where P=(Fo^2^+2Fc^2^)/3'
_refine_ls_weighting_scheme calc
_refine_ls_wR_factor_gt 0.1038
_refine_ls_wR_factor_ref 0.1052
_reflns_number_gt 5779
_reflns_number_total 6158
_reflns_threshold_expression >2sigma(I)
_cod_data_source_file c5sc03376d2.cif
_cod_data_source_block compound11
_cod_depositor_comments 'Adding full bibliography for 1532469--1532486.cif.'
_cod_original_cell_volume 1968.0(7)
_cod_original_sg_symbol_H-M P-1
_cod_database_code 1532476

loop_
_symmetry_equiv_pos_as_xyz
'x, y, z'
'-x, -y, -z'

loop_
_atom_site_label
_atom_site_type_symbol
_atom_site_fract_x
_atom_site_fract_y
_atom_site_fract_z
_atom_site_U_iso_or_equiv
_atom_site_adp_type
_atom_site_occupancy
_atom_site_symmetry_multiplicity
_atom_site_calc_flag
_atom_site_refinement_flags
_atom_site_disorder_assembly
_atom_site_disorder_group
Sn1 Sn 0.587220(19) 0.581611(17) 0.715482(15) 0.02434(11) Uani 0.9298(18) 1 d P A 1
Si1 Si 0.90794(7) 0.55467(6) 0.73664(5) 0.01727(18) Uani 1 1 d . A .
N1 N 0.7470(2) 0.64488(18) 0.73282(15) 0.0180(5) Uani 1 1 d D . .
C1 C 0.7166(2) 0.7644(2) 0.72986(18) 0.0167(5) Uani 1 1 d . A .
C2 C 0.6937(2) 0.8197(2) 0.80570(18) 0.0179(5) Uani 1 1 d . . .
C3 C 0.6617(3) 0.9370(2) 0.79789(19) 0.0204(5) Uani 1 1 d . A .
H3 H 0.6510 0.9727 0.8494 0.024 Uiso 1 1 calc R . .
C4 C 0.6449(3) 1.0032(2) 0.71800(19) 0.0206(6) Uani 1 1 d . . .
C5 C 0.6662(3) 0.9480(2) 0.64429(18) 0.0199(6) Uani 1 1 d . A .
H5 H 0.6561 0.9917 0.5889 0.024 Uiso 1 1 calc R . .
C6 C 0.7017(2) 0.8317(2) 0.64697(18) 0.0180(5) Uani 1 1 d . . .
C7 C 0.6093(3) 1.1303(2) 0.7114(2) 0.0262(6) Uani 1 1 d . A .
H7 H 0.5837 1.1599 0.6503 0.031 Uiso 1 1 calc R . .
C8 C 0.7264(3) 1.1695(3) 0.7271(3) 0.0373(8) Uani 1 1 d . . .
H8A H 0.7536 1.1423 0.7867 0.056 Uiso 1 1 calc R A .
H8B H 0.7028 1.2515 0.7190 0.056 Uiso 1 1 calc R . .
H8C H 0.7985 1.1401 0.6856 0.056 Uiso 1 1 calc R . .
C9 C 0.4929(3) 1.1785(2) 0.7723(2) 0.0287(6) Uani 1 1 d . . .
H9A H 0.5170 1.1556 0.8330 0.043 Uiso 1 1 calc R A .
H9B H 0.4192 1.1504 0.7619 0.043 Uiso 1 1 calc R . .
H9C H 0.4676 1.2604 0.7610 0.043 Uiso 1 1 calc R . .
C10 C 0.7039(3) 0.7577(2) 0.89803(18) 0.0180(5) Uani 1 1 d . A .
H10 H 0.7523 0.6780 0.8919 0.022 Uiso 1 1 calc R . .
C11 C 0.7871(3) 0.8018(2) 0.95392(18) 0.0186(5) Uani 1 1 d . . .
C12 C 0.9093(3) 0.8120(3) 0.9200(2) 0.0276(6) Uani 1 1 d . A .
H12 H 0.9380 0.7940 0.8627 0.033 Uiso 1 1 calc R . .
C13 C 0.9898(3) 0.8482(3) 0.9689(2) 0.0326(7) Uani 1 1 d . . .
H13 H 1.0725 0.8547 0.9446 0.039 Uiso 1 1 calc R A .
C14 C 0.9502(3) 0.8745(2) 1.0521(2) 0.0296(7) Uani 1 1 d . A .
H14 H 1.0053 0.8988 1.0856 0.035 Uiso 1 1 calc R . .
C15 C 0.8294(3) 0.8650(2) 1.0865(2) 0.0272(6) Uani 1 1 d . . .
H15 H 0.8010 0.8834 1.1438 0.033 Uiso 1 1 calc R A .
C16 C 0.7491(3) 0.8287(2) 1.03753(19) 0.0231(6) Uani 1 1 d . A .
H16 H 0.6665 0.8223 1.0622 0.028 Uiso 1 1 calc R . .
C17 C 0.5732(3) 0.7556(2) 0.94570(18) 0.0193(5) Uani 1 1 d . . .
C18 C 0.5667(3) 0.6596(2) 1.0013(2) 0.0238(6) Uani 1 1 d . A .
H18 H 0.6410 0.5963 1.0049 0.029 Uiso 1 1 calc R . .
C19 C 0.4533(3) 0.6547(3) 1.0517(2) 0.0294(7) Uani 1 1 d . . .
H19 H 0.4507 0.5886 1.0889 0.035 Uiso 1 1 calc R A .
C20 C 0.3445(3) 0.7466(3) 1.0472(2) 0.0291(7) Uani 1 1 d . A .
H20 H 0.2667 0.7434 1.0810 0.035 Uiso 1 1 calc R . .
C21 C 0.3496(3) 0.8430(3) 0.9935(2) 0.0278(6) Uani 1 1 d . . .
H21 H 0.2755 0.9065 0.9911 0.033 Uiso 1 1 calc R A .
C22 C 0.4632(3) 0.8475(2) 0.9426(2) 0.0239(6) Uani 1 1 d . A .
H22 H 0.4654 0.9139 0.9056 0.029 Uiso 1 1 calc R . .
C23 C 0.7183(3) 0.7793(2) 0.56251(19) 0.0197(5) Uani 1 1 d . A .
H23 H 0.7857 0.7056 0.5721 0.024 Uiso 1 1 calc R . .
C24 C 0.5942(3) 0.7541(2) 0.54071(18) 0.0219(6) Uani 1 1 d . . .
C25 C 0.4705(3) 0.8227(3) 0.5609(2) 0.0337(7) Uani 1 1 d . A .
H25 H 0.4624 0.8848 0.5920 0.040 Uiso 1 1 calc R . .
C26 C 0.3575(4) 0.8009(5) 0.5358(3) 0.0559(13) Uani 1 1 d . . .
H26 H 0.2742 0.8492 0.5497 0.067 Uiso 1 1 calc R A .
C27 C 0.3648(5) 0.7132(4) 0.4925(3) 0.0543(12) Uani 1 1 d . A .
H27 H 0.2875 0.6989 0.4766 0.065 Uiso 1 1 calc R . .
C28 C 0.4860(7) 0.6444(3) 0.4715(3) 0.0702(19) Uani 1 1 d . . .
H28 H 0.4919 0.5820 0.4412 0.084 Uiso 1 1 calc R A .
C29 C 0.6002(4) 0.6648(3) 0.4941(3) 0.0458(10) Uani 1 1 d . A .
H29 H 0.6828 0.6174 0.4777 0.055 Uiso 1 1 calc R . .
C30 C 0.7718(3) 0.8484(2) 0.48543(19) 0.0207(6) Uani 1 1 d . . .
C31 C 0.7039(3) 0.8915(2) 0.4099(2) 0.0246(6) Uani 1 1 d . A .
H31 H 0.6216 0.8784 0.4045 0.029 Uiso 1 1 calc R . .
C32 C 0.7561(3) 0.9542(3) 0.3419(2) 0.0315(7) Uani 1 1 d . . .
H32 H 0.7084 0.9839 0.2910 0.038 Uiso 1 1 calc R A .
C33 C 0.8758(4) 0.9731(3) 0.3481(2) 0.0329(7) Uani 1 1 d . A .
H33 H 0.9108 1.0156 0.3018 0.039 Uiso 1 1 calc R . .
C34 C 0.9446(3) 0.9297(3) 0.4226(2) 0.0297(7) Uani 1 1 d . . .
H34 H 1.0278 0.9416 0.4271 0.036 Uiso 1 1 calc R A .
C35 C 0.8925(3) 0.8686(2) 0.4911(2) 0.0250(6) Uani 1 1 d . A .
H35 H 0.9399 0.8404 0.5423 0.030 Uiso 1 1 calc R . .
C36 C 0.9573(3) 0.5165(2) 0.85453(19) 0.0206(5) Uani 1 1 d . . .
H36 H 0.9355 0.5884 0.8811 0.025 Uiso 1 1 calc R A .
C37 C 1.1031(3) 0.4589(3) 0.8694(2) 0.0297(7) Uani 1 1 d . A .
H37A H 1.1140 0.4306 0.9312 0.045 Uiso 1 1 calc R . .
H37B H 1.1540 0.5130 0.8523 0.045 Uiso 1 1 calc R . .
H37C H 1.1339 0.3964 0.8340 0.045 Uiso 1 1 calc R . .
C38 C 0.8723(3) 0.4460(3) 0.9053(2) 0.0275(6) Uani 1 1 d . A .
H38A H 0.9001 0.3701 0.8880 0.041 Uiso 1 1 calc R . .
H38B H 0.7804 0.4804 0.8923 0.041 Uiso 1 1 calc R . .
H38C H 0.8823 0.4425 0.9680 0.041 Uiso 1 1 calc R . .
C39 C 1.0266(3) 0.6227(2) 0.66680(19) 0.0228(6) Uani 1 1 d . . .
H39 H 0.9863 0.6509 0.6093 0.027 Uiso 1 1 calc R A .
C40 C 1.1607(3) 0.5402(3) 0.6473(2) 0.0328(7) Uani 1 1 d . A .
H40A H 1.2157 0.5801 0.6098 0.049 Uiso 1 1 calc R . .
H40B H 1.1482 0.4800 0.6176 0.049 Uiso 1 1 calc R . .
H40C H 1.2033 0.5083 0.7021 0.049 Uiso 1 1 calc R . .
C41 C 1.0481(3) 0.7242(2) 0.7017(2) 0.0257(6) Uani 1 1 d . A .
H41A H 1.0898 0.7006 0.7577 0.039 Uiso 1 1 calc R . .
H41B H 0.9637 0.7795 0.7099 0.039 Uiso 1 1 calc R . .
H41C H 1.1046 0.7576 0.6599 0.039 Uiso 1 1 calc R . .
C42 C 0.9038(3) 0.4209(2) 0.6921(2) 0.0248(6) Uani 1 1 d . . .
H42 H 0.8230 0.4025 0.7194 0.030 Uiso 1 1 calc R A .
C43 C 0.8883(3) 0.4366(3) 0.5940(2) 0.0333(7) Uani 1 1 d . A .
H43A H 0.9643 0.4567 0.5638 0.050 Uiso 1 1 calc R . .
H43B H 0.8088 0.4965 0.5797 0.050 Uiso 1 1 calc R . .
H43C H 0.8816 0.3667 0.5755 0.050 Uiso 1 1 calc R . .
C44 C 1.0175(4) 0.3163(3) 0.7154(2) 0.0345(7) Uani 1 1 d . A .
H44A H 1.0065 0.2534 0.6882 0.052 Uiso 1 1 calc R . .
H44B H 1.0177 0.2973 0.7788 0.052 Uiso 1 1 calc R . .
H44C H 1.1005 0.3314 0.6938 0.052 Uiso 1 1 calc R . .
C45 C 0.4214(3) 0.7129(3) 0.7596(2) 0.0322(7) Uani 1 1 d . . .
H45A H 0.4520 0.7720 0.7805 0.039 Uiso 1 1 calc R A 1
H45B H 0.3626 0.7473 0.7114 0.039 Uiso 1 1 calc R A 1
C46 C 0.3499(3) 0.6565(3) 0.8340(2) 0.0388(8) Uani 1 1 d . A .
H46A H 0.3307 0.5918 0.8145 0.058 Uiso 1 1 calc R . .
H46B H 0.2680 0.7100 0.8509 0.058 Uiso 1 1 calc R . .
H46C H 0.4053 0.6316 0.8842 0.058 Uiso 1 1 calc R . .
Sn1A Sn 0.5567(4) 0.6394(4) 0.7581(4) 0.060(2) Uiso 0.0702(18) 1 d PD A 2

loop_
_atom_site_aniso_label
_atom_site_aniso_U_11
_atom_site_aniso_U_22
_atom_site_aniso_U_33
_atom_site_aniso_U_23
_atom_site_aniso_U_13
_atom_site_aniso_U_12
Sn1 0.02194(14) 0.02560(14) 0.02998(16) -0.00656(10) 0.00118(9) -0.01300(9)
Si1 0.0184(4) 0.0159(3) 0.0169(4) -0.0024(3) -0.0011(3) -0.0034(3)
N1 0.0181(11) 0.0186(10) 0.0166(11) -0.0008(9) -0.0026(8) -0.0039(8)
C1 0.0146(11) 0.0198(12) 0.0146(13) -0.0032(10) -0.0001(9) -0.0026(9)
C2 0.0175(12) 0.0225(12) 0.0140(13) -0.0013(10) 0.0006(10) -0.0070(10)
C3 0.0233(13) 0.0234(13) 0.0157(14) -0.0068(11) 0.0027(10) -0.0077(10)
C4 0.0230(13) 0.0198(13) 0.0193(14) -0.0040(11) 0.0040(10) -0.0069(10)
C5 0.0224(13) 0.0209(13) 0.0156(14) -0.0017(11) 0.0009(10) -0.0051(10)
C6 0.0165(12) 0.0209(12) 0.0162(14) -0.0036(10) -0.0001(10) -0.0037(9)
C7 0.0370(16) 0.0211(13) 0.0196(15) -0.0050(11) 0.0069(12) -0.0079(12)
C8 0.0417(18) 0.0309(16) 0.044(2) -0.0141(15) 0.0168(15) -0.0180(14)
C9 0.0324(16) 0.0243(14) 0.0285(16) -0.0092(12) 0.0001(12) -0.0040(12)
C10 0.0186(12) 0.0191(12) 0.0157(13) -0.0031(10) 0.0007(10) -0.0041(10)
C11 0.0189(12) 0.0189(12) 0.0170(13) -0.0014(10) -0.0030(10) -0.0032(10)
C12 0.0221(14) 0.0355(15) 0.0271(16) -0.0072(13) 0.0010(12) -0.0101(12)
C13 0.0223(14) 0.0365(16) 0.042(2) -0.0050(14) -0.0035(13) -0.0122(12)
C14 0.0281(15) 0.0235(13) 0.0390(19) -0.0038(13) -0.0145(13) -0.0062(11)
C15 0.0355(16) 0.0263(14) 0.0199(15) -0.0062(12) -0.0059(12) -0.0055(12)
C16 0.0224(13) 0.0265(13) 0.0199(14) -0.0025(11) -0.0016(11) -0.0059(11)
C17 0.0189(13) 0.0236(12) 0.0172(13) -0.0024(11) -0.0027(10) -0.0082(10)
C18 0.0220(13) 0.0240(13) 0.0255(15) -0.0015(12) -0.0025(11) -0.0066(11)
C19 0.0308(15) 0.0326(15) 0.0281(16) 0.0025(13) -0.0007(12) -0.0169(12)
C20 0.0214(14) 0.0390(16) 0.0303(17) -0.0049(13) 0.0047(12) -0.0150(12)
C21 0.0202(13) 0.0298(14) 0.0330(17) -0.0050(13) -0.0012(12) -0.0055(11)
C22 0.0213(13) 0.0243(13) 0.0255(15) -0.0002(12) -0.0021(11) -0.0062(11)
C23 0.0211(13) 0.0168(11) 0.0175(14) -0.0022(10) -0.0002(10) 0.0006(10)
C24 0.0302(15) 0.0196(12) 0.0152(13) 0.0034(10) -0.0047(11) -0.0071(11)
C25 0.0264(15) 0.055(2) 0.0220(16) -0.0089(15) 0.0011(12) -0.0138(14)
C26 0.0328(19) 0.118(4) 0.0249(18) 0.002(2) -0.0023(14) -0.038(2)
C27 0.064(3) 0.075(3) 0.039(2) 0.028(2) -0.025(2) -0.053(3)
C28 0.136(5) 0.0298(18) 0.062(3) 0.0223(19) -0.071(3) -0.044(3)
C29 0.067(2) 0.0202(14) 0.049(2) -0.0051(15) -0.035(2) -0.0009(15)
C30 0.0237(13) 0.0196(12) 0.0162(14) -0.0060(11) 0.0036(10) -0.0015(10)
C31 0.0276(14) 0.0275(14) 0.0170(14) -0.0038(11) 0.0020(11) -0.0053(11)
C32 0.0432(18) 0.0330(15) 0.0166(15) -0.0011(12) 0.0014(12) -0.0093(13)
C33 0.0490(19) 0.0305(15) 0.0217(16) -0.0068(13) 0.0120(13) -0.0173(14)
C34 0.0330(16) 0.0309(15) 0.0284(17) -0.0110(13) 0.0093(12) -0.0135(12)
C35 0.0287(14) 0.0248(13) 0.0203(15) -0.0063(11) 0.0009(11) -0.0045(11)
C36 0.0231(13) 0.0189(12) 0.0193(14) -0.0020(10) -0.0021(10) -0.0046(10)
C37 0.0270(15) 0.0290(14) 0.0318(17) -0.0010(13) -0.0099(12) -0.0040(12)
C38 0.0335(16) 0.0268(14) 0.0225(15) 0.0000(12) 0.0001(12) -0.0101(12)
C39 0.0204(13) 0.0251(13) 0.0205(14) -0.0002(11) 0.0007(10) -0.0040(11)
C40 0.0237(15) 0.0367(16) 0.0336(18) -0.0047(14) 0.0082(12) -0.0039(12)
C41 0.0198(13) 0.0277(14) 0.0299(16) -0.0024(12) 0.0010(11) -0.0082(11)
C42 0.0315(15) 0.0200(13) 0.0226(15) -0.0060(11) -0.0034(11) -0.0044(11)
C43 0.0428(18) 0.0316(15) 0.0251(17) -0.0088(13) -0.0064(13) -0.0060(13)
C44 0.0441(19) 0.0219(14) 0.0354(19) -0.0093(13) -0.0067(14) -0.0017(13)
C45 0.0246(15) 0.0378(16) 0.0340(18) 0.0026(14) -0.0069(13) -0.0096(12)
C46 0.0317(17) 0.057(2) 0.0336(19) -0.0089(16) -0.0010(14) -0.0198(15)

loop_
_atom_type_symbol
_atom_type_description
_atom_type_scat_dispersion_real
_atom_type_scat_dispersion_imag
_atom_type_scat_source
C C 0.0033 0.0016 'International Tables Vol C Tables 4.2.6.8 and 6.1.1.4'
H H 0.0000 0.0000 'International Tables Vol C Tables 4.2.6.8 and 6.1.1.4'
N N 0.0061 0.0033 'International Tables Vol C Tables 4.2.6.8 and 6.1.1.4'
Si Si 0.0817 0.0704 'International Tables Vol C Tables 4.2.6.8 and 6.1.1.4'
Sn Sn -0.6537 1.4246 'International Tables Vol C Tables 4.2.6.8 and 6.1.1.4'

loop_
_geom_angle_atom_site_label_1
_geom_angle_atom_site_label_2
_geom_angle_atom_site_label_3
_geom_angle
N1 Sn1 C45 101.74(11)
N1 Si1 C39 110.37(11)
N1 Si1 C36 109.81(12)
C39 Si1 C36 111.55(13)
N1 Si1 C42 106.71(13)
C39 Si1 C42 110.17(14)
C36 Si1 C42 108.08(13)
C1 N1 Si1 123.83(17)
C1 N1 Sn1A 94.6(2)
Si1 N1 Sn1A 139.99(19)
C1 N1 Sn1 115.33(16)
Si1 N1 Sn1 120.39(12)
Sn1A N1 Sn1 28.00(17)
C2 C1 C6 118.0(2)
C2 C1 N1 122.8(2)
C6 C1 N1 119.1(2)
C3 C2 C1 119.7(2)
C3 C2 C10 117.2(3)
C1 C2 C10 123.1(2)
C4 C3 C2 122.8(3)
C5 C4 C3 116.9(3)
C5 C4 C7 121.3(3)
C3 C4 C7 121.7(3)
C4 C5 C6 123.4(3)
C5 C6 C1 119.1(3)
C5 C6 C23 119.4(2)
C1 C6 C23 121.5(2)
C8 C7 C4 110.8(3)
C8 C7 C9 111.0(3)
C4 C7 C9 112.5(2)
C17 C10 C2 114.9(2)
C17 C10 C11 110.7(2)
C2 C10 C11 111.3(2)
C16 C11 C12 117.7(3)
C16 C11 C10 123.4(2)
C12 C11 C10 118.9(3)
C13 C12 C11 121.1(3)
C14 C13 C12 120.3(3)
C13 C14 C15 119.2(3)
C14 C15 C16 120.3(3)
C11 C16 C15 121.3(3)
C22 C17 C18 118.1(3)
C22 C17 C10 123.5(2)
C18 C17 C10 118.2(2)
C19 C18 C17 121.3(3)
C20 C19 C18 119.8(3)
C21 C20 C19 119.7(3)
C20 C21 C22 120.4(3)
C17 C22 C21 120.6(3)
C6 C23 C24 112.3(2)
C6 C23 C30 112.7(2)
C24 C23 C30 111.8(2)
C25 C24 C29 117.2(3)
C25 C24 C23 121.9(3)
C29 C24 C23 120.8(3)
C24 C25 C26 120.7(4)
C27 C26 C25 121.4(4)
C26 C27 C28 118.9(4)
C27 C28 C29 121.1(4)
C28 C29 C24 120.6(4)
C35 C30 C31 118.4(3)
C35 C30 C23 119.1(3)
C31 C30 C23 122.5(3)
C30 C31 C32 120.4(3)
C33 C32 C31 120.6(3)
C32 C33 C34 119.4(3)
C33 C34 C35 120.3(3)
C30 C35 C34 120.8(3)
C38 C36 C37 110.0(2)
C38 C36 Si1 109.9(2)
C37 C36 Si1 116.9(2)
C41 C39 C40 109.1(2)
C41 C39 Si1 114.7(2)
C40 C39 Si1 113.7(2)
C43 C42 C44 109.0(3)
C43 C42 Si1 113.1(2)
C44 C42 Si1 116.4(2)
C46 C45 Sn1 106.4(2)

loop_
_geom_bond_atom_site_label_1
_geom_bond_atom_site_label_2
_geom_bond_distance
Sn1 N1 2.123(2)
Sn1 C45 2.182(3)
Si1 N1 1.771(2)
Si1 C39 1.905(3)
Si1 C36 1.905(3)
Si1 C42 1.909(3)
N1 C1 1.436(3)
N1 Sn1A 2.055(5)
C1 C2 1.413(4)
C1 C6 1.433(4)
C2 C3 1.403(4)
C2 C10 1.531(4)
C3 C4 1.389(4)
C4 C5 1.383(5)
C4 C7 1.521(4)
C5 C6 1.396(4)
C6 C23 1.516(4)
C7 C8 1.514(5)
C7 C9 1.526(4)
C10 C17 1.527(4)
C10 C11 1.544(4)
C11 C16 1.381(4)
C11 C12 1.398(4)
C12 C13 1.393(5)
C13 C14 1.376(5)
C14 C15 1.383(5)
C15 C16 1.394(4)
C17 C22 1.393(4)
C17 C18 1.398(4)
C18 C19 1.394(4)
C19 C20 1.385(5)
C20 C21 1.384(5)
C21 C22 1.399(4)
C23 C24 1.520(4)
C23 C30 1.545(4)
C24 C25 1.394(5)
C24 C29 1.395(5)
C25 C26 1.405(5)
C26 C27 1.344(8)
C27 C28 1.378(9)
C28 C29 1.395(7)
C30 C35 1.393(4)
C30 C31 1.393(4)
C31 C32 1.400(4)
C32 C33 1.377(5)
C33 C34 1.386(5)
C34 C35 1.393(4)
C36 C38 1.538(4)
C36 C37 1.542(4)
C39 C41 1.528(4)
C39 C40 1.545(4)
C42 C43 1.524(4)
C42 C44 1.540(4)
C45 C46 1.531(5)
